data_4510407
loop_
_publ_author_name
'Alawisi, Hussah'
'Li, Bin'
'He, Yabing'
'Arman, Hadi D.'
'Asiri, Abdullah M.'
'Wang, Hailong'
'Chen, Banglin'

_publ_section_title
;
 A Microporous Metal--Organic Framework Constructed from a New
 Tetracarboxylic Acid for Selective Gas Separation
;
_journal_issue 5
_journal_name_full 'Crystal Growth &amp; Design'
_journal_page_first 2522
_journal_paper_doi 10.1021/cg500235j
_journal_volume 14
_journal_year 2014
_chemical_formula_moiety 'C50 H36 N2 O10 Zn2, C6 H14 N2 O2, O2'
_chemical_formula_sum 'C56 H50 N4 O14 Zn2'
_chemical_formula_weight 1133.74
_chemical_name_systematic
; 
 ? 
;
_space_group_IT_number 13
_symmetry_cell_setting monoclinic
_symmetry_space_group_name_Hall '-P 2yc'
_symmetry_space_group_name_H-M 'P 1 2/c 1'
_atom_sites_solution_hydrogens geom
_atom_sites_solution_primary direct
_atom_sites_solution_secondary difmap
_audit_creation_method SHELXL-97
_cell_angle_alpha 90.00
_cell_angle_beta 116.226(4)
_cell_angle_gamma 90.00
_cell_formula_units_Z 2
_cell_length_a 17.053(6)
_cell_length_b 11.363(4)
_cell_length_c 18.518(6)
_cell_measurement_reflns_used 5879
_cell_measurement_temperature 98(2)
_cell_measurement_theta_max 28.97
_cell_measurement_theta_min 2.36
_cell_volume 3218.9(19)
_computing_structure_refinement 'SHELXL-97 (Sheldrick, 1997)'
_computing_structure_solution 'SHELXS-97 (Sheldrick, 1990)'
_diffrn_ambient_temperature 98(2)
_diffrn_detector_area_resol_mean 16.2141
_diffrn_measured_fraction_theta_full 0.991
_diffrn_measured_fraction_theta_max 0.991
_diffrn_measurement_device_type 'Rigaku AFC12/Saturn 724 CCD'
_diffrn_measurement_method '\w scans'
_diffrn_radiation_monochromator graphite
_diffrn_radiation_source 'fine-focus sealed tube'
_diffrn_radiation_type MoK\a
_diffrn_radiation_wavelength 0.71073
_diffrn_reflns_av_R_equivalents 0.0459
_diffrn_reflns_av_sigmaI/netI 0.0373
_diffrn_reflns_limit_h_max 17
_diffrn_reflns_limit_h_min -20
_diffrn_reflns_limit_k_max 13
_diffrn_reflns_limit_k_min -13
_diffrn_reflns_limit_l_max 22
_diffrn_reflns_limit_l_min -14
_diffrn_reflns_number 19813
_diffrn_reflns_theta_full 25.00
_diffrn_reflns_theta_max 25.00
_diffrn_reflns_theta_min 1.79
_diffrn_standards_interval_count 0
_diffrn_standards_interval_time 0
_diffrn_standards_number 0
_exptl_absorpt_coefficient_mu 0.803
_exptl_absorpt_correction_T_max 0.923
_exptl_absorpt_correction_T_min 0.865
_exptl_absorpt_correction_type multi-scan
_exptl_crystal_colour yellow
_exptl_crystal_density_diffrn 1.170
_exptl_crystal_density_method 'not measured'
_exptl_crystal_description block
_exptl_crystal_F_000 1172
_exptl_crystal_size_max 0.20
_exptl_crystal_size_mid 0.15
_exptl_crystal_size_min 0.10
_refine_diff_density_max 2.062
_refine_diff_density_min -0.714
_refine_diff_density_rms 0.200
_refine_ls_extinction_method none
_refine_ls_goodness_of_fit_ref 1.650
_refine_ls_hydrogen_treatment mixed
_refine_ls_matrix_type full
_refine_ls_number_parameters 357
_refine_ls_number_reflns 5629
_refine_ls_number_restraints 51
_refine_ls_restrained_S_all 1.663
_refine_ls_R_factor_all 0.1139
_refine_ls_R_factor_gt 0.1088
_refine_ls_shift/su_max 0.021
_refine_ls_shift/su_mean 0.003
_refine_ls_structure_factor_coef Fsqd
_refine_ls_weighting_details 'calc w=1/[\s^2^(Fo^2^)+(0.2000P)^2^+0.0000P] where P=(Fo^2^+2Fc^2^)/3'
_refine_ls_weighting_scheme calc
_refine_ls_wR_factor_gt 0.3484
_refine_ls_wR_factor_ref 0.3606
_reflns_number_gt 5199
_reflns_number_total 5629
_reflns_threshold_expression >2sigma(I)
_cod_data_source_file cg500235j_si_002.cif
_cod_data_source_block qq
_cod_depositor_comments 'Adding full bibliography for 4510407.cif.'
_cod_original_cell_volume 3219.0(18)
_cod_original_sg_symbol_H-M 'P 2/c'
_cod_database_code 4510407

loop_
_symmetry_equiv_pos_as_xyz
'x, y, z'
'-x, y, -z+1/2'
'-x, -y, -z'
'x, -y, z-1/2'

loop_
_atom_site_label
_atom_site_type_symbol
_atom_site_fract_x
_atom_site_fract_y
_atom_site_fract_z
_atom_site_U_iso_or_equiv
_atom_site_adp_type
_atom_site_occupancy
_atom_site_symmetry_multiplicity
_atom_site_calc_flag
_atom_site_refinement_flags
_atom_site_disorder_assembly
_atom_site_disorder_group
C1 C 0.1399(3) 0.6237(5) 0.5640(4) 0.0296(12) Uani 1 1 d . . .
C2 C 0.2273(3) 0.6861(5) 0.6013(3) 0.0277(11) Uani 1 1 d . . .
C3 C 0.2881(4) 0.6588(5) 0.6779(3) 0.0328(12) Uani 1 1 d . . .
H3 H 0.2755 0.6028 0.7078 0.039 Uiso 1 1 calc R . .
C4 C 0.3698(4) 0.7161(6) 0.7109(3) 0.0379(13) Uani 1 1 d . . .
H4 H 0.4108 0.6995 0.7632 0.046 Uiso 1 1 calc R . .
C5 C 0.3884(4) 0.7964(6) 0.6654(3) 0.0383(13) Uani 1 1 d . . .
H5 H 0.4427 0.8331 0.6877 0.046 Uiso 1 1 calc R . .
C6 C 0.3286(3) 0.8251(5) 0.5868(3) 0.0284(11) Uani 1 1 d . . .
C7 C 0.2466(3) 0.7719(5) 0.5558(3) 0.0262(11) Uani 1 1 d . . .
H7 H 0.2042 0.7928 0.5049 0.031 Uiso 1 1 calc R . .
C8 C 0.2435(3) 1.1761(5) 0.4088(4) 0.0349(13) Uani 1 1 d . . .
C9 C 0.2268(4) 1.2058(7) 0.3302(4) 0.0438(15) Uani 1 1 d . . .
H9 H 0.2580 1.1690 0.3063 0.053 Uiso 1 1 calc R . .
C10 C 0.1637(4) 1.2904(8) 0.2871(4) 0.055(2) Uani 1 1 d . . .
H10 H 0.1542 1.3101 0.2351 0.067 Uiso 1 1 calc R . .
C11 C 0.1159(4) 1.3444(7) 0.3209(5) 0.0516(18) Uani 1 1 d . . .
H11 H 0.0743 1.4010 0.2922 0.062 Uiso 1 1 calc R . .
C12 C 0.1304(4) 1.3131(5) 0.3998(4) 0.0362(13) Uani 1 1 d . . .
C13 C 0.1930(4) 1.2297(5) 0.4427(4) 0.0343(12) Uani 1 1 d . . .
H13 H 0.2018 1.2091 0.4943 0.041 Uiso 1 1 calc R . .
C14 C 0.0797(4) 1.3739(6) 0.4381(4) 0.0355(13) Uani 1 1 d . . .
C15 C 0.4279(4) 1.1917(5) 0.4312(3) 0.0299(11) Uani 1 1 d . . .
H15 H 0.3914 1.2562 0.4097 0.036 Uiso 1 1 calc R . .
C16 C 0.3982(4) 1.0941(4) 0.4609(4) 0.0274(12) Uani 1 1 d . . .
C17 C 0.3118(4) 1.0881(5) 0.4557(4) 0.0295(12) Uani 1 1 d . . .
C18 C 0.2924(3) 1.0000(5) 0.4962(3) 0.0283(11) Uani 1 1 d . . .
H18 H 0.2373 0.9998 0.4951 0.034 Uiso 1 1 calc R . .
C19 C 0.3512(4) 0.9105(4) 0.5389(3) 0.0278(12) Uani 1 1 d . . .
C20 C 0.4327(3) 0.9076(4) 0.5356(3) 0.0268(11) Uani 1 1 d . . .
C21 C 0.4567(3) 1.0004(5) 0.4989(3) 0.0261(10) Uani 1 1 d . . .
C22 C 0.4904(4) 0.8081(5) 0.5660(3) 0.0307(12) Uani 1 1 d . . .
H22 H 0.4718 0.7423 0.5841 0.037 Uiso 1 1 calc R . .
C23 C 0.1227(7) 0.2166(9) 0.8152(7) 0.094(3) Uani 1 1 d DU . .
H23A H 0.1691 0.1721 0.8559 0.141 Uiso 1 1 d R . .
H23B H 0.0967 0.1713 0.7665 0.141 Uiso 1 1 d R . .
H23C H 0.0793 0.2346 0.8333 0.141 Uiso 1 1 d R . .
C24 C 0.2193(8) 0.3832(11) 0.8747(6) 0.092(3) Uani 1 1 d U . .
H24A H 0.1991 0.3812 0.9156 0.137 Uiso 1 1 d R . .
H24B H 0.2257 0.4636 0.8622 0.137 Uiso 1 1 d R . .
H24C H 0.2747 0.3439 0.8940 0.137 Uiso 1 1 d R . .
C25 C 0.1309(6) 0.3688(7) 0.7313(4) 0.059(2) Uani 1 1 d . . .
H25 H 0.1555 0.4401 0.7273 0.071 Uiso 1 1 d R . .
O6B O 0.0830(7) 0.0502(10) 0.9376(9) 0.083(3) Uani 0.539(5) 1 d PD A 2
O8 O 0.5464(16) 0.501(2) 0.6058(17) 0.137(5) Uiso 0.461(5) 1 d P A 1
N1 N 0.1574(5) 0.3248(6) 0.8030(4) 0.0646(18) Uani 1 1 d D . .
N2B N -0.0631(6) 0.0185(10) 0.8855(7) 0.060(2) Uani 0.539(5) 1 d PD A 2
O1 O 0.1315(3) 0.5383(4) 0.6029(3) 0.0393(10) Uani 1 1 d . . .
O2 O 0.0841(3) 0.6599(4) 0.4977(3) 0.0396(10) Uani 1 1 d . . .
O3 O 0.0881(3) 1.3368(4) 0.5041(3) 0.0413(10) Uani 1 1 d . . .
O4 O 0.0338(3) 1.4599(4) 0.3990(3) 0.0445(11) Uani 1 1 d . . .
O5 O 0.0785(3) 0.3266(4) 0.6701(3) 0.0427(11) Uani 1 1 d . . .
Zn1 Zn 0.03282(3) 0.41828(5) 0.56828(3) 0.0254(4) Uani 1 1 d . . .
C26B C -0.1463(9) 0.0684(19) 0.8721(15) 0.097(5) Uani 0.539(5) 1 d PDU A 2
H26D H -0.1862 0.0619 0.8161 0.145 Uiso 0.539(5) 1 d PR A 2
H26E H -0.1387 0.1499 0.8875 0.145 Uiso 0.539(5) 1 d PR A 2
H26F H -0.1693 0.0267 0.9036 0.145 Uiso 0.539(5) 1 d PR A 2
C27B C -0.0635(14) -0.0959(12) 0.8527(13) 0.087(4) Uani 0.539(5) 1 d PDU A 2
H27D H -0.0574 -0.1589 0.8894 0.131 Uiso 0.539(5) 1 d PR A 2
H27E H -0.0151 -0.0973 0.8393 0.131 Uiso 0.539(5) 1 d PR A 2
H27F H -0.1171 -0.1055 0.8046 0.131 Uiso 0.539(5) 1 d PR A 2
C28B C 0.0147(7) 0.0790(11) 0.9335(9) 0.055(3) Uani 0.539(5) 1 d PD A 2
H28B H 0.0121 0.1443 0.9626 0.066 Uiso 0.539(5) 1 d PR A 2
N2A N 0.5686(7) 1.1402(11) 0.6877(8) 0.060(2) Uani 0.461(5) 1 d PD A 1
C28A C 0.6242(8) 1.1914(13) 0.6581(9) 0.055(3) Uani 0.461(5) 1 d PD A 1
H28A H 0.6053 1.2563 0.6242 0.066 Uiso 0.461(5) 1 d PR A 1
O6A O 0.6960(8) 1.1515(11) 0.6770(10) 0.083(3) Uani 0.461(5) 1 d PD A 1
C27A C 0.5959(15) 1.0365(15) 0.7369(13) 0.087(4) Uani 0.461(5) 1 d PDU A 1
H27A H 0.5957 0.9701 0.7047 0.131 Uiso 0.461(5) 1 d PR A 1
H27B H 0.5570 1.0216 0.7607 0.131 Uiso 0.461(5) 1 d PR A 1
H27C H 0.6540 1.0488 0.7786 0.131 Uiso 0.461(5) 1 d PR A 1
C26A C 0.4811(10) 1.186(2) 0.6600(16) 0.097(5) Uani 0.461(5) 1 d PDU A 1
H26A H 0.4764 1.2588 0.6318 0.145 Uiso 0.461(5) 1 d PR A 1
H26B H 0.4699 1.2004 0.7057 0.145 Uiso 0.461(5) 1 d PR A 1
H26C H 0.4392 1.1309 0.6246 0.145 Uiso 0.461(5) 1 d PR A 1
O9 O 0.3544(14) 0.466(2) 0.5540(13) 0.137(5) Uiso 0.539(5) 1 d P A 2

loop_
_atom_site_aniso_label
_atom_site_aniso_U_11
_atom_site_aniso_U_22
_atom_site_aniso_U_33
_atom_site_aniso_U_23
_atom_site_aniso_U_13
_atom_site_aniso_U_12
C1 0.020(2) 0.038(3) 0.040(3) -0.006(2) 0.022(2) -0.003(2)
C2 0.027(2) 0.033(3) 0.030(3) -0.003(2) 0.019(2) -0.002(2)
C3 0.032(3) 0.038(3) 0.034(3) -0.005(2) 0.020(2) -0.004(2)
C4 0.035(3) 0.051(3) 0.028(3) -0.005(3) 0.013(2) -0.009(3)
C5 0.027(3) 0.055(4) 0.031(3) -0.009(3) 0.011(2) -0.016(3)
C6 0.026(2) 0.032(3) 0.031(3) -0.004(2) 0.016(2) -0.005(2)
C7 0.018(2) 0.033(3) 0.033(3) -0.003(2) 0.015(2) -0.005(2)
C8 0.023(2) 0.046(3) 0.044(3) 0.002(3) 0.022(2) 0.000(2)
C9 0.031(3) 0.068(4) 0.044(3) 0.010(3) 0.027(3) 0.010(3)
C10 0.041(3) 0.090(6) 0.049(4) 0.025(4) 0.032(3) 0.024(4)
C11 0.028(3) 0.072(5) 0.065(4) 0.036(4) 0.029(3) 0.021(3)
C12 0.032(3) 0.042(3) 0.044(3) 0.005(3) 0.025(3) 0.001(2)
C13 0.029(3) 0.039(3) 0.040(3) 0.001(3) 0.020(2) 0.003(2)
C14 0.020(2) 0.038(3) 0.053(4) 0.003(3) 0.021(3) -0.003(2)
C15 0.027(3) 0.026(3) 0.040(3) 0.001(2) 0.018(2) 0.002(2)
C16 0.025(3) 0.029(3) 0.039(3) -0.005(2) 0.024(2) -0.0031(19)
C17 0.023(3) 0.037(3) 0.033(3) -0.003(2) 0.015(2) 0.002(2)
C18 0.018(2) 0.036(3) 0.037(3) -0.004(2) 0.018(2) 0.002(2)
C19 0.025(3) 0.033(3) 0.030(3) -0.004(2) 0.016(2) -0.005(2)
C20 0.022(2) 0.031(3) 0.029(3) -0.005(2) 0.013(2) -0.0063(19)
C21 0.020(2) 0.032(3) 0.031(3) -0.004(2) 0.0149(19) -0.002(2)
C22 0.031(3) 0.028(3) 0.039(3) 0.000(2) 0.021(2) -0.003(2)
C23 0.066(5) 0.117(7) 0.096(6) 0.048(6) 0.032(5) 0.007(5)
C24 0.110(7) 0.103(6) 0.058(5) -0.008(5) 0.034(5) 0.007(6)
C25 0.079(5) 0.061(4) 0.040(4) 0.012(3) 0.029(4) 0.034(4)
O6B 0.080(6) 0.052(4) 0.109(8) -0.014(5) 0.033(6) -0.005(5)
N1 0.073(4) 0.082(5) 0.045(3) 0.016(3) 0.033(3) 0.019(4)
N2B 0.064(5) 0.061(5) 0.049(5) -0.014(4) 0.020(4) -0.021(5)
O1 0.030(2) 0.040(2) 0.045(2) 0.0019(19) 0.0142(18) -0.0084(18)
O2 0.0262(19) 0.049(2) 0.042(2) 0.0094(19) 0.0137(18) -0.0088(17)
O3 0.032(2) 0.050(2) 0.048(2) 0.002(2) 0.0239(19) 0.0099(18)
O4 0.045(2) 0.038(2) 0.062(3) 0.008(2) 0.034(2) 0.012(2)
O5 0.036(2) 0.049(2) 0.039(2) 0.021(2) 0.013(2) 0.005(2)
Zn1 0.0197(5) 0.0276(5) 0.0319(5) 0.0077(2) 0.0140(4) 0.00156(19)
C26B 0.097(7) 0.096(7) 0.095(7) 0.004(6) 0.041(6) 0.002(6)
C27B 0.088(7) 0.070(6) 0.088(7) -0.011(5) 0.024(5) 0.003(5)
C28B 0.052(6) 0.059(6) 0.053(6) -0.003(5) 0.023(5) -0.010(5)
N2A 0.064(5) 0.061(5) 0.049(5) -0.014(4) 0.020(4) -0.021(5)
C28A 0.052(6) 0.059(6) 0.053(6) -0.003(5) 0.023(5) -0.010(5)
O6A 0.080(6) 0.052(4) 0.109(8) -0.014(5) 0.033(6) -0.005(5)
C27A 0.088(7) 0.070(6) 0.088(7) -0.011(5) 0.024(5) 0.003(5)
C26A 0.097(7) 0.096(7) 0.095(7) 0.004(6) 0.041(6) 0.002(6)

loop_
_atom_type_symbol
_atom_type_description
_atom_type_scat_dispersion_real
_atom_type_scat_dispersion_imag
_atom_type_scat_source
C C 0.0033 0.0016 'International Tables Vol C Tables 4.2.6.8 and 6.1.1.4'
H H 0.0000 0.0000 'International Tables Vol C Tables 4.2.6.8 and 6.1.1.4'
N N 0.0061 0.0033 'International Tables Vol C Tables 4.2.6.8 and 6.1.1.4'
O O 0.0106 0.0060 'International Tables Vol C Tables 4.2.6.8 and 6.1.1.4'
Zn Zn 0.2839 1.4301 'International Tables Vol C Tables 4.2.6.8 and 6.1.1.4'

loop_
_geom_angle_atom_site_label_1
_geom_angle_atom_site_label_2
_geom_angle_atom_site_label_3
_geom_angle
_geom_angle_site_symmetry_1
_geom_angle_site_symmetry_3
O2 C1 O1 126.3(5) . .
O2 C1 C2 117.7(5) . .
O1 C1 C2 116.0(5) . .
C3 C2 C7 120.0(5) . .
C3 C2 C1 120.6(5) . .
C7 C2 C1 119.4(5) . .
C2 C3 C4 119.7(5) . .
C2 C3 H3 120.2 . .
C4 C3 H3 120.2 . .
C5 C4 C3 119.6(5) . .
C5 C4 H4 120.2 . .
C3 C4 H4 120.2 . .
C4 C5 C6 122.4(5) . .
C4 C5 H5 118.8 . .
C6 C5 H5 118.8 . .
C7 C6 C5 117.7(5) . .
C7 C6 C19 121.3(5) . .
C5 C6 C19 121.0(5) . .
C6 C7 C2 120.5(5) . .
C6 C7 H7 119.7 . .
C2 C7 H7 119.7 . .
C9 C8 C13 118.5(5) . .
C9 C8 C17 121.0(5) . .
C13 C8 C17 120.4(5) . .
C8 C9 C10 120.8(5) . .
C8 C9 H9 119.6 . .
C10 C9 H9 119.6 . .
C11 C10 C9 120.5(6) . .
C11 C10 H10 119.7 . .
C9 C10 H10 119.7 . .
C10 C11 C12 119.3(6) . .
C10 C11 H11 120.3 . .
C12 C11 H11 120.3 . .
C13 C12 C11 120.3(5) . .
C13 C12 C14 120.0(5) . .
C11 C12 C14 119.7(5) . .
C12 C13 C8 120.5(6) . .
C12 C13 H13 119.7 . .
C8 C13 H13 119.7 . .
O3 C14 O4 127.0(5) . .
O3 C14 C12 117.9(5) . .
O4 C14 C12 115.1(5) . .
C22 C15 C16 121.0(5) 3_676 .
C22 C15 H15 119.5 3_676 .
C16 C15 H15 119.5 . .
C21 C16 C15 119.0(4) . .
C21 C16 C17 118.3(5) . .
C15 C16 C17 122.7(5) . .
C18 C17 C16 119.0(5) . .
C18 C17 C8 119.4(5) . .
C16 C17 C8 121.5(5) . .
C17 C18 C19 123.4(5) . .
C17 C18 H18 118.3 . .
C19 C18 H18 118.3 . .
C18 C19 C20 117.6(5) . .
C18 C19 C6 120.3(5) . .
C20 C19 C6 122.1(5) . .
C21 C20 C19 120.2(5) . .
C21 C20 C22 118.8(4) . .
C19 C20 C22 121.0(5) . .
C20 C21 C16 120.8(4) . .
C20 C21 C21 119.2(6) . 3_676
C16 C21 C21 120.0(6) . 3_676
C15 C22 C20 121.4(5) 3_676 .
C15 C22 H22 119.3 3_676 .
C20 C22 H22 119.3 . .
N1 C23 H23A 108.9 . .
N1 C23 H23B 111.5 . .
H23A C23 H23B 109.5 . .
N1 C23 H23C 108.0 . .
H23A C23 H23C 109.5 . .
H23B C23 H23C 109.5 . .
N1 C24 H24A 110.0 . .
N1 C24 H24B 109.3 . .
H24A C24 H24B 109.4 . .
N1 C24 H24C 109.1 . .
H24A C24 H24C 109.5 . .
H24B C24 H24C 109.5 . .
O5 C25 N1 126.4(9) . .
O5 C25 H25 116.8 . .
N1 C25 H25 116.8 . .
C25 N1 C23 120.9(9) . .
C25 N1 C24 123.1(8) . .
C23 N1 C24 116.0(8) . .
C28B N2B C27B 122.4(11) . .
C28B N2B C26B 119.9(11) . .
C27B N2B C26B 117.6(13) . .
C1 O1 Zn1 128.7(4) . .
C1 O2 Zn1 124.7(4) . 3_566
C14 O3 Zn1 122.6(4) . 1_565
C14 O4 Zn1 129.7(4) . 3_576
C25 O5 Zn1 120.4(5) . .
O5 Zn1 O2 102.18(18) . 3_566
O5 Zn1 O3 103.12(19) . 1_545
O2 Zn1 O3 91.96(19) 3_566 1_545
O5 Zn1 O1 97.45(18) . .
O2 Zn1 O1 159.95(18) 3_566 .
O3 Zn1 O1 87.53(18) 1_545 .
O5 Zn1 O4 96.29(19) . 3_576
O2 Zn1 O4 87.05(19) 3_566 3_576
O3 Zn1 O4 160.32(18) 1_545 3_576
O1 Zn1 O4 86.75(19) . 3_576
O5 Zn1 Zn1 172.16(15) . 3_566
O2 Zn1 Zn1 81.87(12) 3_566 3_566
O3 Zn1 Zn1 83.31(13) 1_545 3_566
O1 Zn1 Zn1 78.16(12) . 3_566
O4 Zn1 Zn1 77.09(13) 3_576 3_566
N2B C26B H26D 109.2 . .
N2B C26B H26E 109.6 . .
H26D C26B H26E 109.5 . .
N2B C26B H26F 109.6 . .
H26D C26B H26F 109.5 . .
H26E C26B H26F 109.5 . .
N2B C27B H27D 113.4 . .
N2B C27B H27E 106.3 . .
H27D C27B H27E 109.5 . .
N2B C27B H27F 108.6 . .
H27D C27B H27F 109.5 . .
H27E C27B H27F 109.5 . .
O6B C28B N2B 122.3(11) . .
O6B C28B H28B 118.8 . .
N2B C28B H28B 118.9 . .
C28A N2A C27A 120.0(12) . .
C28A N2A C26A 118.5(12) . .
C27A N2A C26A 121.1(15) . .
O6A C28A N2A 120.2(12) . .
O6A C28A H28A 120.1 . .
N2A C28A H28A 119.8 . .
N2A C27A H27A 109.8 . .
N2A C27A H27B 109.9 . .
H27A C27A H27B 109.5 . .
N2A C27A H27C 108.7 . .
H27A C27A H27C 109.5 . .
H27B C27A H27C 109.5 . .
N2A C26A H26A 109.2 . .
N2A C26A H26B 108.9 . .
H26A C26A H26B 109.5 . .
N2A C26A H26C 110.2 . .
H26A C26A H26C 109.5 . .
H26B C26A H26C 109.5 . .

loop_
_geom_bond_atom_site_label_1
_geom_bond_atom_site_label_2
_geom_bond_distance
_geom_bond_site_symmetry_2
C1 O2 1.244(7) .
C1 O1 1.254(7) .
C1 C2 1.514(7) .
C2 C3 1.372(8) .
C2 C7 1.420(7) .
C3 C4 1.409(8) .
C3 H3 0.9300 .
C4 C5 1.371(9) .
C4 H4 0.9300 .
C5 C6 1.398(8) .
C5 H5 0.9300 .
C6 C7 1.393(7) .
C6 C19 1.475(8) .
C7 H7 0.9300 .
C8 C9 1.396(9) .
C8 C13 1.407(8) .
C8 C17 1.490(8) .
C9 C10 1.400(10) .
C9 H9 0.9300 .
C10 C11 1.374(10) .
C10 H10 0.9300 .
C11 C12 1.415(9) .
C11 H11 0.9300 .
C12 C13 1.385(8) .
C12 C14 1.508(8) .
C13 H13 0.9300 .
C14 O3 1.240(8) .
C14 O4 1.262(8) .
C15 C22 1.371(8) 3_676
C15 C16 1.426(7) .
C15 H15 0.9300 .
C16 C21 1.416(8) .
C16 C17 1.435(7) .
C17 C18 1.377(8) .
C18 C19 1.401(8) .
C18 H18 0.9300 .
C19 C20 1.418(7) .
C20 C21 1.410(7) .
C20 C22 1.440(8) .
C21 C21 1.459(9) 3_676
C22 C15 1.371(8) 3_676
C22 H22 0.9300 .
C23 N1 1.424(8) .
C23 H23A 0.9600 .
C23 H23B 0.9600 .
C23 H23C 0.9600 .
C24 N1 1.442(13) .
C24 H24A 0.9602 .
C24 H24B 0.9598 .
C24 H24C 0.9600 .
C25 O5 1.191(10) .
C25 N1 1.300(10) .
C25 H25 0.9299 .
O6B C28B 1.180(9) .
N2B C28B 1.407(8) .
N2B C27B 1.435(9) .
N2B C26B 1.443(9) .
O1 Zn1 2.037(4) .
O2 Zn1 2.026(4) 3_566
O3 Zn1 2.037(4) 1_565
O4 Zn1 2.045(4) 3_576
O5 Zn1 1.987(4) .
Zn1 O2 2.026(4) 3_566
Zn1 O3 2.037(4) 1_545
Zn1 O4 2.045(4) 3_576
Zn1 Zn1 2.9318(13) 3_566
C26B H26D 0.9598 .
C26B H26E 0.9600 .
C26B H26F 0.9601 .
C27B H27D 0.9599 .
C27B H27E 0.9602 .
C27B H27F 0.9600 .
C28B H28B 0.9300 .
N2A C28A 1.413(9) .
N2A C27A 1.435(9) .
N2A C26A 1.445(9) .
C28A O6A 1.202(9) .
C28A H28A 0.9299 .
C27A H27A 0.9602 .
C27A H27B 0.9601 .
C27A H27C 0.9600 .
C26A H26A 0.9599 .
C26A H26B 0.9600 .
C26A H26C 0.9600 .
